data_4086037
loop_
_publ_author_name
'Shiba, Yuichiro'
'Inagaki, Akiko'
'Akita, Munetaka'

_publ_section_title
;
 C--C Bond Forming Reductive Elimination from Diarylplatinum Complexes
 Driven by Visible-Light-Mediated Photoredox Reactions
;
_journal_issue 20
_journal_name_full Organometallics
_journal_page_first 4844
_journal_paper_doi 10.1021/om501080v
_journal_volume 34
_journal_year 2015
_chemical_formula_sum 'C50 H31 F10 Ir N6 P Pt'
_chemical_formula_weight 1324.07
_chemical_name_systematic
; 
 ? 
;
_space_group_IT_number 15
_symmetry_cell_setting monoclinic
_symmetry_space_group_name_Hall '-C 2yc'
_symmetry_space_group_name_H-M 'C 1 2/c 1'
_atom_sites_solution_hydrogens geom
_atom_sites_solution_primary direct
_atom_sites_solution_secondary difmap
_audit_creation_method SHELXL-97
_cell_angle_alpha 90.00
_cell_angle_beta 123.4920(10)
_cell_angle_gamma 90.00
_cell_formula_units_Z 8
_cell_length_a 30.124(3)
_cell_length_b 24.288(3)
_cell_length_c 17.0643(19)
_cell_measurement_temperature 93(2)
_cell_volume 10412(2)
_computing_structure_refinement 'SHELXL-97 (Sheldrick, 1997)'
_computing_structure_solution 'SHELXS-97 (Sheldrick, 1990)'
_diffrn_ambient_temperature 93(2)
_diffrn_measured_fraction_theta_full 0.965
_diffrn_measured_fraction_theta_max 0.965
_diffrn_measurement_device_type CCD
_diffrn_radiation_monochromator graphite
_diffrn_radiation_source 'fine-focus sealed tube'
_diffrn_radiation_type MoK\a
_diffrn_radiation_wavelength 0.71073
_diffrn_reflns_av_R_equivalents 0.0247
_diffrn_reflns_av_sigmaI/netI 0.0331
_diffrn_reflns_limit_h_max 37
_diffrn_reflns_limit_h_min -19
_diffrn_reflns_limit_k_max 26
_diffrn_reflns_limit_k_min -30
_diffrn_reflns_limit_l_max 19
_diffrn_reflns_limit_l_min -21
_diffrn_reflns_number 24921
_diffrn_reflns_theta_full 26.37
_diffrn_reflns_theta_max 26.37
_diffrn_reflns_theta_min 1.46
_exptl_absorpt_coefficient_mu 5.343
_exptl_absorpt_correction_T_max 0.4146
_exptl_absorpt_correction_T_min 0.4146
_exptl_absorpt_correction_type empirical
_exptl_crystal_colour red
_exptl_crystal_density_diffrn 1.689
_exptl_crystal_density_method 'not measured'
_exptl_crystal_description prism
_exptl_crystal_F_000 5064
_exptl_crystal_size_max 0.20
_exptl_crystal_size_mid 0.20
_exptl_crystal_size_min 0.20
_refine_diff_density_max 3.885
_refine_diff_density_min -2.227
_refine_diff_density_rms 0.250
_refine_ls_extinction_method none
_refine_ls_goodness_of_fit_ref 1.151
_refine_ls_hydrogen_treatment constr
_refine_ls_matrix_type full
_refine_ls_number_parameters 565
_refine_ls_number_reflns 10292
_refine_ls_number_restraints 0
_refine_ls_restrained_S_all 1.151
_refine_ls_R_factor_all 0.0937
_refine_ls_R_factor_gt 0.0660
_refine_ls_shift/su_max 0.008
_refine_ls_shift/su_mean 0.000
_refine_ls_structure_factor_coef Fsqd
_refine_ls_weighting_details 'calc w=1/[\s^2^(Fo^2^)+(0.0724P)^2^+332.3826P] where P=(Fo^2^+2Fc^2^)/3'
_refine_ls_weighting_scheme calc
_refine_ls_wR_factor_gt 0.1615
_refine_ls_wR_factor_ref 0.1833
_reflns_number_gt 7896
_reflns_number_total 10292
_reflns_threshold_expression >2sigma(I)
_cod_data_source_file om501080v_si_004.cif
_cod_data_source_block 121115irpttol2_0m-sr
_cod_depositor_comments 'Adding full bibliography for 4086037.cif.'
_cod_original_sg_symbol_H-M C2/c
_cod_database_code 4086037

loop_
_symmetry_equiv_pos_as_xyz
'x, y, z'
'-x, y, -z+1/2'
'x+1/2, y+1/2, z'
'-x+1/2, y+1/2, -z+1/2'
'-x, -y, -z'
'x, -y, z-1/2'
'-x+1/2, -y+1/2, -z'
'x+1/2, -y+1/2, z-1/2'

loop_
_atom_site_label
_atom_site_type_symbol
_atom_site_fract_x
_atom_site_fract_y
_atom_site_fract_z
_atom_site_U_iso_or_equiv
_atom_site_adp_type
_atom_site_occupancy
_atom_site_symmetry_multiplicity
_atom_site_calc_flag
_atom_site_refinement_flags
Ir1 Ir 0.182480(18) 0.421046(16) 0.18843(3) 0.03654(14) Uani 1 1 d .
Pt1 Pt 0.323497(18) 0.291736(16) 0.14086(3) 0.03717(14) Uani 1 1 d .
N1 N 0.2364(4) 0.4777(4) 0.2784(8) 0.047(2) Uani 1 1 d .
C1 C 0.2835(6) 0.4641(6) 0.3561(11) 0.062(4) Uani 1 1 d .
H1 H 0.2906 0.4265 0.3746 0.075 Uiso 1 1 calc R
C2 C 0.3224(6) 0.5034(7) 0.4102(12) 0.070(4) Uani 1 1 d .
H2 H 0.3557 0.4935 0.4648 0.084 Uiso 1 1 calc R
C3 C 0.3104(9) 0.5572(8) 0.3813(15) 0.086(6) Uani 1 1 d .
H3 H 0.3363 0.5850 0.4155 0.103 Uiso 1 1 calc R
C4 C 0.2618(8) 0.5715(6) 0.3040(13) 0.070(5) Uani 1 1 d .
H4 H 0.2539 0.6091 0.2861 0.084 Uiso 1 1 calc R
C5 C 0.2237(6) 0.5311(5) 0.2513(11) 0.057(4) Uani 1 1 d .
C6 C 0.1712(6) 0.5397(4) 0.1728(10) 0.050(3) Uani 1 1 d .
C7 C 0.1459(8) 0.5904(5) 0.1340(13) 0.066(5) Uani 1 1 d .
C8 C 0.0933(8) 0.5935(6) 0.0594(13) 0.066(4) Uani 1 1 d .
H5 H 0.0768 0.6282 0.0348 0.079 Uiso 1 1 calc R
C9 C 0.0656(6) 0.5461(5) 0.0221(10) 0.056(3) Uani 1 1 d .
C45 C 0.0886(5) 0.4948(5) 0.0554(9) 0.047(3) Uani 1 1 d .
H33 H 0.0685 0.4622 0.0270 0.056 Uiso 1 1 calc R
C11 C 0.1413(5) 0.4915(4) 0.1308(8) 0.040(3) Uani 1 1 d .
N2 N 0.1228(3) 0.3690(3) 0.0960(6) 0.0330(18) Uani 1 1 d .
C12 C 0.1171(5) 0.3502(5) 0.0167(8) 0.045(3) Uani 1 1 d .
C13 C 0.0778(5) 0.3127(5) -0.0415(9) 0.047(3) Uani 1 1 d .
H8 H 0.0741 0.2998 -0.0973 0.056 Uiso 1 1 calc R
C14 C 0.0440(5) 0.2945(5) -0.0160(9) 0.049(3) Uani 1 1 d .
H9 H 0.0173 0.2682 -0.0539 0.058 Uiso 1 1 calc R
C15 C 0.0488(5) 0.3142(5) 0.0640(9) 0.050(3) Uani 1 1 d .
H10 H 0.0253 0.3019 0.0810 0.060 Uiso 1 1 calc R
C16 C 0.0877(5) 0.3516(4) 0.1185(8) 0.038(2) Uani 1 1 d .
C17 C 0.1000(5) 0.3786(4) 0.2068(8) 0.038(2) Uani 1 1 d .
C18 C 0.0688(5) 0.3712(5) 0.2429(10) 0.050(3) Uani 1 1 d .
C19 C 0.0781(6) 0.3998(6) 0.3206(10) 0.061(4) Uani 1 1 d .
H11 H 0.0555 0.3964 0.3429 0.074 Uiso 1 1 calc R
C20 C 0.1226(7) 0.4339(6) 0.3641(11) 0.066(4) Uani 1 1 d .
C21 C 0.1544(6) 0.4404(5) 0.3310(9) 0.052(3) Uani 1 1 d .
H12 H 0.1847 0.4637 0.3634 0.063 Uiso 1 1 calc R
C22 C 0.1434(4) 0.4145(4) 0.2537(7) 0.033(2) Uani 1 1 d .
F1 F 0.0146(4) 0.5490(3) -0.0513(7) 0.074(2) Uani 1 1 d .
F2 F 0.1726(5) 0.6371(3) 0.1690(7) 0.087(3) Uani 1 1 d .
F3 F 0.1330(4) 0.4622(4) 0.4404(6) 0.089(3) Uani 1 1 d .
F4 F 0.0252(4) 0.3392(4) 0.1990(7) 0.077(3) Uani 1 1 d .
N3 N 0.2248(4) 0.4228(3) 0.1209(6) 0.0311(18) Uani 1 1 d .
C23 C 0.2292(5) 0.4637(5) 0.0736(8) 0.042(3) Uani 1 1 d .
H13 H 0.2104 0.4971 0.0634 0.050 Uiso 1 1 calc R
C24 C 0.2613(5) 0.4578(5) 0.0389(9) 0.049(3) Uani 1 1 d .
H14 H 0.2646 0.4869 0.0052 0.058 Uiso 1 1 calc R
C25 C 0.2880(5) 0.4093(5) 0.0544(9) 0.046(3) Uani 1 1 d .
H15 H 0.3085 0.4042 0.0281 0.055 Uiso 1 1 calc R
N4 N 0.2861(4) 0.3686(3) 0.1059(6) 0.0354(19) Uani 1 1 d .
C26 C 0.2557(4) 0.3784(4) 0.1391(7) 0.031(2) Uani 1 1 d .
C27 C 0.2575(4) 0.3365(4) 0.2036(7) 0.034(2) Uani 1 1 d .
N6 N 0.2882(3) 0.2923(3) 0.2199(6) 0.0309(17) Uani 1 1 d .
C30 C 0.2921(5) 0.2573(4) 0.2827(9) 0.046(3) Uani 1 1 d .
H16 H 0.3131 0.2251 0.2963 0.056 Uiso 1 1 calc R
C29 C 0.2671(6) 0.2652(5) 0.3298(10) 0.054(3) Uani 1 1 d .
H17 H 0.2706 0.2394 0.3747 0.064 Uiso 1 1 calc R
C28 C 0.2368(5) 0.3122(5) 0.3085(8) 0.045(3) Uani 1 1 d .
H18 H 0.2197 0.3195 0.3404 0.054 Uiso 1 1 calc R
N5 N 0.2312(4) 0.3478(4) 0.2434(6) 0.038(2) Uani 1 1 d .
C31 C 0.3532(4) 0.2997(4) 0.0615(8) 0.037(2) Uani 1 1 d .
C32 C 0.4015(5) 0.3253(5) 0.0944(9) 0.047(3) Uani 1 1 d .
H19 H 0.4233 0.3357 0.1587 0.056 Uiso 1 1 calc R
C33 C 0.4185(6) 0.3361(5) 0.0351(11) 0.056(3) Uani 1 1 d .
H20 H 0.4521 0.3535 0.0604 0.067 Uiso 1 1 calc R
C34 C 0.3893(6) 0.3228(5) -0.0579(10) 0.056(3) Uani 1 1 d .
C35 C 0.3407(6) 0.2982(6) -0.0910(10) 0.057(3) Uani 1 1 d .
H21 H 0.3188 0.2885 -0.1556 0.068 Uiso 1 1 calc R
C36 C 0.3226(5) 0.2871(5) -0.0336(8) 0.041(2) Uani 1 1 d .
H22 H 0.2886 0.2706 -0.0598 0.050 Uiso 1 1 calc R
C37 C 0.4077(7) 0.3352(8) -0.1214(12) 0.083(5) Uani 1 1 d .
H23 H 0.4387 0.3595 -0.0890 0.125 Uiso 1 1 calc R
H24 H 0.3790 0.3534 -0.1784 0.125 Uiso 1 1 calc R
H25 H 0.4173 0.3008 -0.1384 0.125 Uiso 1 1 calc R
C38 C 0.3581(5) 0.2180(4) 0.1774(8) 0.039(2) Uani 1 1 d .
C39 C 0.4127(5) 0.2121(5) 0.2424(9) 0.052(3) Uani 1 1 d .
H26 H 0.4342 0.2439 0.2703 0.063 Uiso 1 1 calc R
C40 C 0.4360(5) 0.1609(5) 0.2667(9) 0.048(3) Uani 1 1 d .
H27 H 0.4734 0.1587 0.3111 0.057 Uiso 1 1 calc R
C41 C 0.4077(5) 0.1120(5) 0.2296(9) 0.043(3) Uani 1 1 d .
C42 C 0.3546(5) 0.1181(5) 0.1668(9) 0.047(3) Uani 1 1 d .
H28 H 0.3336 0.0859 0.1393 0.056 Uiso 1 1 calc R
C43 C 0.3294(5) 0.1686(5) 0.1406(8) 0.040(2) Uani 1 1 d .
H29 H 0.2919 0.1700 0.0968 0.048 Uiso 1 1 calc R
C44 C 0.4366(7) 0.0572(5) 0.2589(10) 0.061(4) Uani 1 1 d .
H30 H 0.4187 0.0322 0.2780 0.092 Uiso 1 1 calc R
H31 H 0.4735 0.0629 0.3118 0.092 Uiso 1 1 calc R
H32 H 0.4363 0.0412 0.2059 0.092 Uiso 1 1 calc R
P1 P 0.2824(2) 0.6306(2) 0.0827(3) 0.0789(13) Uani 1 1 d .
F5 F 0.3440(9) 0.6215(9) 0.1395(15) 0.145(2) Uiso 0.75 1 d P
F6 F 0.2280(9) 0.5968(9) 0.0543(15) 0.145(2) Uiso 0.75 1 d P
F8 F 0.2725(9) 0.5900(9) 0.0030(15) 0.145(2) Uiso 0.75 1 d P
F9 F 0.2801(8) 0.6524(9) 0.1649(15) 0.145(2) Uiso 0.75 1 d P
F10 F 0.2387(8) 0.6695(9) 0.0140(15) 0.145(2) Uiso 0.75 1 d P
F11 F 0.3132(8) 0.6939(9) 0.1188(15) 0.145(2) Uiso 0.75 1 d P
F12 F 0.2990(8) 0.6526(9) 0.0106(15) 0.145(2) Uiso 0.75 1 d P
F14 F 0.3028(9) 0.5739(9) 0.1489(15) 0.145(2) Uiso 0.75 1 d P
C46 C 0.0822(19) 0.827(2) 0.018(4) 0.226(19) Uiso 1 1 d .
C47 C 0.082(2) 0.765(3) -0.061(4) 0.30(3) Uiso 1 1 d .
C48 C 0.086(2) 0.919(2) 0.158(4) 0.26(2) Uiso 1 1 d .
C49 C 0.035(3) 0.993(3) 0.251(7) 0.42(5) Uiso 1 1 d .
C50 C 0.0851(19) 0.865(2) 0.092(4) 0.24(2) Uiso 1 1 d .
C51 C 0.086(2) 0.980(3) 0.226(4) 0.29(3) Uiso 1 1 d .

loop_
_atom_site_aniso_label
_atom_site_aniso_U_11
_atom_site_aniso_U_22
_atom_site_aniso_U_33
_atom_site_aniso_U_23
_atom_site_aniso_U_13
_atom_site_aniso_U_12
Ir1 0.0527(3) 0.0298(2) 0.0463(3) -0.00506(16) 0.0394(2) -0.00339(17)
Pt1 0.0466(3) 0.0302(2) 0.0446(3) -0.00002(16) 0.0314(2) 0.00346(17)
N1 0.057(7) 0.044(5) 0.065(7) -0.016(5) 0.051(6) -0.014(5)
C1 0.077(10) 0.066(9) 0.082(10) -0.032(8) 0.067(9) -0.024(8)
C2 0.064(9) 0.084(11) 0.080(10) -0.037(9) 0.051(9) -0.021(8)
C3 0.114(15) 0.083(12) 0.121(16) -0.059(11) 0.103(15) -0.054(11)
C4 0.108(14) 0.059(9) 0.090(12) -0.035(8) 0.084(12) -0.040(9)
C5 0.098(11) 0.036(6) 0.095(11) -0.018(6) 0.091(10) -0.020(7)
C6 0.095(11) 0.028(5) 0.070(8) 0.001(5) 0.073(9) 0.007(6)
C7 0.131(15) 0.029(6) 0.104(12) -0.019(7) 0.105(13) -0.022(7)
C8 0.107(13) 0.043(7) 0.102(12) 0.006(7) 0.093(12) 0.007(8)
C9 0.086(10) 0.049(7) 0.065(9) 0.015(6) 0.061(9) 0.014(7)
C45 0.063(8) 0.038(6) 0.067(8) 0.004(5) 0.054(7) 0.004(5)
C11 0.063(8) 0.029(5) 0.058(7) -0.001(5) 0.053(7) 0.003(5)
N2 0.039(5) 0.031(4) 0.034(4) 0.002(3) 0.023(4) 0.005(4)
C12 0.060(7) 0.039(6) 0.039(6) -0.001(5) 0.029(6) 0.012(5)
C13 0.037(6) 0.045(6) 0.050(7) -0.006(5) 0.019(5) 0.021(5)
C14 0.043(7) 0.039(6) 0.052(7) -0.007(5) 0.018(6) 0.004(5)
C15 0.060(8) 0.033(6) 0.067(8) -0.006(5) 0.041(7) -0.003(5)
C16 0.056(7) 0.028(5) 0.048(6) 0.001(4) 0.039(6) 0.003(5)
C17 0.051(7) 0.034(5) 0.052(6) -0.002(5) 0.043(6) 0.001(5)
C18 0.065(8) 0.041(6) 0.081(9) -0.013(6) 0.064(8) -0.015(6)
C19 0.080(10) 0.072(9) 0.074(9) -0.015(7) 0.068(9) -0.017(8)
C20 0.085(11) 0.073(9) 0.068(9) -0.028(7) 0.061(9) -0.027(8)
C21 0.069(8) 0.058(7) 0.065(8) -0.026(6) 0.058(7) -0.025(6)
C22 0.048(6) 0.028(5) 0.035(5) -0.001(4) 0.030(5) -0.005(4)
F1 0.094(7) 0.060(5) 0.094(6) 0.029(5) 0.069(6) 0.028(5)
F2 0.164(10) 0.038(4) 0.113(7) -0.013(4) 0.112(8) -0.014(5)
F3 0.112(7) 0.124(8) 0.082(6) -0.058(6) 0.085(6) -0.054(6)
F4 0.085(6) 0.083(6) 0.103(7) -0.034(5) 0.077(6) -0.036(5)
N3 0.046(5) 0.023(4) 0.038(5) -0.001(3) 0.032(4) 0.000(3)
C23 0.061(7) 0.038(6) 0.050(6) 0.005(5) 0.045(6) 0.011(5)
C24 0.066(8) 0.039(6) 0.070(8) 0.006(6) 0.056(7) 0.000(6)
C25 0.062(8) 0.040(6) 0.065(8) 0.005(5) 0.053(7) 0.005(5)
N4 0.044(5) 0.033(4) 0.044(5) 0.005(4) 0.034(4) 0.002(4)
C26 0.037(5) 0.030(5) 0.032(5) 0.001(4) 0.022(5) -0.003(4)
C27 0.045(6) 0.027(5) 0.040(6) -0.001(4) 0.029(5) -0.004(4)
N6 0.032(4) 0.030(4) 0.033(4) 0.002(3) 0.019(4) 0.004(3)
C30 0.068(8) 0.026(5) 0.055(7) 0.003(5) 0.040(7) -0.007(5)
C29 0.066(8) 0.051(7) 0.057(8) 0.006(6) 0.042(7) -0.007(6)
C28 0.056(7) 0.049(7) 0.048(7) -0.006(5) 0.039(6) -0.010(6)
N5 0.049(5) 0.038(5) 0.041(5) 0.002(4) 0.032(5) -0.001(4)
C31 0.037(6) 0.032(5) 0.045(6) 0.005(4) 0.025(5) 0.008(4)
C32 0.045(7) 0.045(6) 0.058(7) -0.006(5) 0.033(6) -0.006(5)
C33 0.064(8) 0.039(6) 0.085(10) 0.010(6) 0.054(8) 0.008(6)
C34 0.071(9) 0.051(7) 0.069(9) 0.027(6) 0.053(8) 0.028(7)
C35 0.069(9) 0.056(8) 0.056(8) 0.007(6) 0.042(7) 0.017(7)
C36 0.044(6) 0.042(6) 0.044(6) -0.004(5) 0.029(5) 0.005(5)
C37 0.090(12) 0.103(13) 0.084(11) 0.046(10) 0.065(10) 0.037(10)
C38 0.048(7) 0.035(5) 0.039(6) 0.005(4) 0.027(5) 0.002(5)
C39 0.050(7) 0.036(6) 0.056(8) -0.004(5) 0.020(6) 0.003(5)
C40 0.048(7) 0.047(7) 0.049(7) -0.001(5) 0.027(6) 0.010(5)
C41 0.058(7) 0.039(6) 0.058(7) 0.012(5) 0.048(7) 0.011(5)
C42 0.059(8) 0.039(6) 0.067(8) -0.001(5) 0.051(7) -0.008(5)
C43 0.043(6) 0.043(6) 0.040(6) 0.001(5) 0.028(5) 0.002(5)
C44 0.099(11) 0.036(6) 0.065(9) 0.001(6) 0.055(9) -0.006(7)
P1 0.108(4) 0.079(3) 0.064(2) -0.009(2) 0.056(3) 0.010(3)

loop_
_atom_type_symbol
_atom_type_description
_atom_type_scat_dispersion_real
_atom_type_scat_dispersion_imag
_atom_type_scat_source
C C 0.0033 0.0016 'International Tables Vol C Tables 4.2.6.8 and 6.1.1.4'
H H 0.0000 0.0000 'International Tables Vol C Tables 4.2.6.8 and 6.1.1.4'
N N 0.0061 0.0033 'International Tables Vol C Tables 4.2.6.8 and 6.1.1.4'
F F 0.0171 0.0103 'International Tables Vol C Tables 4.2.6.8 and 6.1.1.4'
P P 0.1023 0.0942 'International Tables Vol C Tables 4.2.6.8 and 6.1.1.4'
Ir Ir -1.4442 7.9887 'International Tables Vol C Tables 4.2.6.8 and 6.1.1.4'
Pt Pt -1.7033 8.3905 'International Tables Vol C Tables 4.2.6.8 and 6.1.1.4'

loop_
_geom_angle_atom_site_label_1
_geom_angle_atom_site_label_2
_geom_angle_atom_site_label_3
_geom_angle
C11 Ir1 C22 87.0(4)
C11 Ir1 N1 79.3(5)
C22 Ir1 N1 95.9(4)
C11 Ir1 N2 96.1(4)
C22 Ir1 N2 81.1(4)
N1 Ir1 N2 174.6(4)
C11 Ir1 N3 96.3(3)
C22 Ir1 N3 176.5(3)
N1 Ir1 N3 85.9(3)
N2 Ir1 N3 97.4(3)
C11 Ir1 N5 173.9(3)
C22 Ir1 N5 99.1(4)
N1 Ir1 N5 99.3(4)
N2 Ir1 N5 85.6(3)
N3 Ir1 N5 77.7(3)
C38 Pt1 C31 87.0(4)
C38 Pt1 N4 177.7(4)
C31 Pt1 N4 95.3(4)
C38 Pt1 N6 99.5(4)
C31 Pt1 N6 173.5(4)
N4 Pt1 N6 78.2(3)
C1 N1 C5 121.1(12)
C1 N1 Ir1 123.1(9)
C5 N1 Ir1 115.6(10)
N1 C1 C2 121.9(15)
N1 C1 H1 119.1
C2 C1 H1 119.1
C3 C2 C1 117.2(17)
C3 C2 H2 121.4
C1 C2 H2 121.4
C4 C3 C2 121.1(15)
C4 C3 H3 119.5
C2 C3 H3 119.5
C3 C4 C5 120.4(16)
C3 C4 H4 119.8
C5 C4 H4 119.8
N1 C5 C4 118.3(16)
N1 C5 C6 114.9(11)
C4 C5 C6 126.8(14)
C7 C6 C5 127.4(13)
C7 C6 C11 117.4(14)
C5 C6 C11 115.2(10)
F2 C7 C8 118.0(14)
F2 C7 C6 120.1(17)
C8 C7 C6 121.9(13)
C9 C8 C7 118.9(14)
C9 C8 H5 120.6
C7 C8 H5 120.6
F1 C9 C8 119.0(13)
F1 C9 C45 118.9(13)
C8 C9 C45 122.1(15)
C9 C45 C11 119.2(12)
C9 C45 H33 120.4
C11 C45 H33 120.4
C45 C11 C6 120.5(11)
C45 C11 Ir1 125.5(8)
C6 C11 Ir1 114.1(9)
C12 N2 C16 119.1(10)
C12 N2 Ir1 123.7(8)
C16 N2 Ir1 117.3(7)
N2 C12 C13 121.8(11)
C14 C13 C12 118.1(11)
C14 C13 H8 121.0
C12 C13 H8 121.0
C15 C14 C13 120.7(12)
C15 C14 H9 119.7
C13 C14 H9 119.7
C16 C15 C14 119.2(12)
C16 C15 H10 120.4
C14 C15 H10 120.4
C15 C16 N2 121.2(10)
C15 C16 C17 128.6(10)
N2 C16 C17 110.3(9)
C18 C17 C22 118.4(10)
C18 C17 C16 122.6(10)
C22 C17 C16 119.0(9)
F4 C18 C19 116.4(10)
F4 C18 C17 121.3(11)
C19 C18 C17 122.0(11)
C18 C19 C20 115.9(11)
C18 C19 H11 122.0
C20 C19 H11 122.0
F3 C20 C21 120.0(12)
F3 C20 C19 117.5(11)
C21 C20 C19 122.6(12)
C22 C21 C20 120.6(12)
C22 C21 H12 119.7
C20 C21 H12 119.7
C21 C22 C17 120.4(10)
C21 C22 Ir1 127.3(8)
C17 C22 Ir1 112.3(7)
C23 N3 C26 116.7(8)
C23 N3 Ir1 129.1(7)
C26 N3 Ir1 113.8(6)
N3 C23 C24 120.5(10)
N3 C23 H13 119.8
C24 C23 H13 119.8
C25 C24 C23 118.5(10)
C25 C24 H14 120.7
C23 C24 H14 120.7
N4 C25 C24 121.8(10)
N4 C25 H15 119.1
C24 C25 H15 119.1
C26 N4 C25 115.6(9)
C26 N4 Pt1 115.2(6)
C25 N4 Pt1 129.2(7)
N4 C26 N3 126.5(9)
N4 C26 C27 116.1(9)
N3 C26 C27 117.4(9)
N5 C27 N6 126.7(9)
N5 C27 C26 117.0(9)
N6 C27 C26 116.2(9)
C30 N6 C27 115.1(9)
C30 N6 Pt1 131.1(8)
C27 N6 Pt1 113.8(6)
N6 C30 C29 123.2(11)
N6 C30 H16 118.4
C29 C30 H16 118.4
C28 C29 C30 117.1(11)
C28 C29 H17 121.5
C30 C29 H17 121.5
N5 C28 C29 121.0(10)
N5 C28 H18 119.5
C29 C28 H18 119.5
C27 N5 C28 116.9(10)
C27 N5 Ir1 113.6(7)
C28 N5 Ir1 129.4(8)
C32 C31 C36 116.4(11)
C32 C31 Pt1 122.0(9)
C36 C31 Pt1 120.9(8)
C31 C32 C33 121.2(12)
C31 C32 H19 119.4
C33 C32 H19 119.4
C34 C33 C32 122.8(13)
C34 C33 H20 118.6
C32 C33 H20 118.6
C33 C34 C35 116.1(12)
C33 C34 C37 122.4(15)
C35 C34 C37 121.5(15)
C34 C35 C36 122.4(13)
C34 C35 H21 118.8
C36 C35 H21 118.8
C31 C36 C35 121.2(12)
C31 C36 H22 119.4
C35 C36 H22 119.4
C34 C37 H23 109.5
C34 C37 H24 109.5
H23 C37 H24 109.5
C34 C37 H25 109.5
H23 C37 H25 109.5
H24 C37 H25 109.5
C39 C38 C43 115.5(10)
C39 C38 Pt1 121.8(8)
C43 C38 Pt1 122.7(9)
C40 C39 C38 121.1(12)
C40 C39 H26 119.5
C38 C39 H26 119.5
C39 C40 C41 123.4(12)
C39 C40 H27 118.3
C41 C40 H27 118.3
C42 C41 C40 115.2(10)
C42 C41 C44 124.7(12)
C40 C41 C44 120.1(12)
C41 C42 C43 123.5(11)
C41 C42 H28 118.3
C43 C42 H28 118.3
C42 C43 C38 121.3(11)
C42 C43 H29 119.3
C38 C43 H29 119.3
C41 C44 H30 109.5
C41 C44 H31 109.5
H30 C44 H31 109.5
C41 C44 H32 109.5
H30 C44 H32 109.5
H31 C44 H32 109.5
F10 P1 F9 91.9(12)
F10 P1 F5 142.7(12)
F9 P1 F5 96.8(11)
F10 P1 F8 93.0(11)
F9 P1 F8 157.7(12)
F5 P1 F8 92.4(12)
F10 P1 F12 73.3(11)
F9 P1 F12 138.8(12)
F5 P1 F12 76.4(11)
F8 P1 F12 63.2(10)
F10 P1 F6 77.5(11)
F9 P1 F6 84.3(11)
F5 P1 F6 139.4(12)
F8 P1 F6 75.5(11)
F12 P1 F6 127.1(11)
F10 P1 F14 151.1(12)
F9 P1 F14 81.5(11)
F5 P1 F14 66.2(11)
F8 P1 F14 83.8(11)
F12 P1 F14 128.5(11)
F6 P1 F14 73.9(11)
F10 P1 F11 77.7(11)
F9 P1 F11 69.7(10)
F5 P1 F11 71.6(11)
F8 P1 F11 132.6(11)
F12 P1 F11 69.7(10)
F6 P1 F11 143.1(11)
F14 P1 F11 124.8(11)
P1 F5 F14 59.7(11)
P1 F8 F12 60.8(11)
P1 F12 F8 56.0(10)
P1 F14 F5 54.0(10)
C50 C46 C47 168(4)
C50 C48 C51 177(5)
C46 C50 C48 167(5)
C49 C51 C48 125(5)

loop_
_geom_bond_atom_site_label_1
_geom_bond_atom_site_label_2
_geom_bond_distance
Ir1 C11 2.021(11)
Ir1 C22 2.025(10)
Ir1 N1 2.034(10)
Ir1 N2 2.047(9)
Ir1 N3 2.138(8)
Ir1 N5 2.164(9)
Pt1 C38 1.991(11)
Pt1 C31 2.001(11)
Pt1 N4 2.089(9)
Pt1 N6 2.128(8)
N1 C1 1.345(19)
N1 C5 1.358(16)
C1 C2 1.394(19)
C1 H1 0.9500
C2 C3 1.37(3)
C2 H2 0.9500
C3 C4 1.37(3)
C3 H3 0.9500
C4 C5 1.396(19)
C4 H4 0.9500
C5 C6 1.41(2)
C6 C7 1.41(2)
C6 C11 1.408(17)
C7 F2 1.327(15)
C7 C8 1.38(2)
C8 C9 1.36(2)
C8 H5 0.9500
C9 F1 1.345(17)
C9 C45 1.387(17)
C45 C11 1.389(18)
C45 H33 0.9500
N2 C12 1.346(13)
N2 C16 1.376(13)
C12 C13 1.387(17)
C13 C14 1.380(18)
C13 H8 0.9500
C14 C15 1.377(18)
C14 H9 0.9500
C15 C16 1.364(17)
C15 H10 0.9500
C16 C17 1.491(15)
C17 C18 1.392(14)
C17 C22 1.397(15)
C18 F4 1.342(14)
C18 C19 1.381(17)
C19 C20 1.39(2)
C19 H11 0.9500
C20 F3 1.347(14)
C20 C21 1.364(16)
C21 C22 1.328(15)
C21 H12 0.9500
N3 C23 1.334(13)
N3 C26 1.344(13)
C23 C24 1.391(14)
C23 H13 0.9500
C24 C25 1.370(16)
C24 H14 0.9500
C25 N4 1.345(14)
C25 H15 0.9500
N4 C26 1.338(12)
C26 C27 1.477(13)
C27 N5 1.325(13)
C27 N6 1.343(13)
N6 C30 1.323(13)
C30 C29 1.385(17)
C30 H16 0.9500
C29 C28 1.378(18)
C29 H17 0.9500
C28 N5 1.342(14)
C28 H18 0.9500
C31 C32 1.385(16)
C31 C36 1.387(16)
C32 C33 1.391(17)
C32 H19 0.9500
C33 C34 1.36(2)
C33 H20 0.9500
C34 C35 1.38(2)
C34 C37 1.495(18)
C35 C36 1.386(17)
C35 H21 0.9500
C36 H22 0.9500
C37 H23 0.9800
C37 H24 0.9800
C37 H25 0.9800
C38 C39 1.395(17)
C38 C43 1.409(16)
C39 C40 1.374(16)
C39 H26 0.9500
C40 C41 1.395(17)
C40 H27 0.9500
C41 C42 1.355(17)
C41 C44 1.516(17)
C42 C43 1.380(16)
C42 H28 0.9500
C43 H29 0.9500
C44 H30 0.9800
C44 H31 0.9800
C44 H32 0.9800
P1 F10 1.52(2)
P1 F9 1.54(2)
P1 F5 1.56(2)
P1 F8 1.57(2)
P1 F12 1.65(2)
P1 F6 1.65(2)
P1 F14 1.67(2)
P1 F11 1.72(2)
F5 F14 1.77(3)
F8 F12 1.69(3)
C46 C50 1.52(6)
C46 C47 2.01(8)
C48 C50 1.73(7)
C48 C51 1.88(7)
C49 C51 1.82(8)

loop_
_geom_torsion_atom_site_label_1
_geom_torsion_atom_site_label_2
_geom_torsion_atom_site_label_3
_geom_torsion_atom_site_label_4
_geom_torsion
C11 Ir1 N1 C1 175.9(9)
C22 Ir1 N1 C1 90.1(9)
N2 Ir1 N1 C1 146(4)
N3 Ir1 N1 C1 -86.9(9)
N5 Ir1 N1 C1 -10.1(9)
C11 Ir1 N1 C5 -9.2(7)
C22 Ir1 N1 C5 -95.0(8)
N2 Ir1 N1 C5 -40(4)
N3 Ir1 N1 C5 88.0(7)
N5 Ir1 N1 C5 164.8(7)
C5 N1 C1 C2 -2.7(17)
Ir1 N1 C1 C2 171.9(9)
N1 C1 C2 C3 0.4(19)
C1 C2 C3 C4 2(2)
C2 C3 C4 C5 -2(2)
C1 N1 C5 C4 2.7(15)
Ir1 N1 C5 C4 -172.3(8)
C1 N1 C5 C6 -175.1(9)
Ir1 N1 C5 C6 10.0(11)
C3 C4 C5 N1 -0.5(17)
C3 C4 C5 C6 176.9(12)
N1 C5 C6 C7 174.8(10)
C4 C5 C6 C7 -2.7(18)
N1 C5 C6 C11 -4.2(13)
C4 C5 C6 C11 178.3(10)
C5 C6 C7 F2 3.0(17)
C11 C6 C7 F2 -178.0(10)
C5 C6 C7 C8 -176.9(11)
C11 C6 C7 C8 2.1(16)
F2 C7 C8 C9 179.3(10)
C6 C7 C8 C9 -0.8(18)
C7 C8 C9 F1 -179.1(11)
C7 C8 C9 C45 -1.0(18)
F1 C9 C45 C11 179.5(10)
C8 C9 C45 C11 1.5(17)
C9 C45 C11 C6 -0.1(15)
C9 C45 C11 Ir1 -179.0(8)
C7 C6 C11 C45 -1.6(14)
C5 C6 C11 C45 177.5(9)
C7 C6 C11 Ir1 177.4(8)
C5 C6 C11 Ir1 -3.5(11)
C22 Ir1 C11 C45 -77.9(9)
N1 Ir1 C11 C45 -174.4(9)
N2 Ir1 C11 C45 2.8(9)
N3 Ir1 C11 C45 101.0(9)
N5 Ir1 C11 C45 108(4)
C22 Ir1 C11 C6 103.2(8)
N1 Ir1 C11 C6 6.7(7)
N2 Ir1 C11 C6 -176.1(7)
N3 Ir1 C11 C6 -77.9(7)
N5 Ir1 C11 C6 -71(4)
C11 Ir1 N2 C12 92.5(9)
C22 Ir1 N2 C12 178.5(9)
N1 Ir1 N2 C12 122(4)
N3 Ir1 N2 C12 -4.7(9)
N5 Ir1 N2 C12 -81.6(8)
C11 Ir1 N2 C16 -89.2(8)
C22 Ir1 N2 C16 -3.2(7)
N1 Ir1 N2 C16 -59(4)
N3 Ir1 N2 C16 173.7(7)
N5 Ir1 N2 C16 96.7(7)
C16 N2 C12 C13 -1.8(16)
Ir1 N2 C12 C13 176.5(8)
N2 C12 C13 C14 -0.1(17)
C12 C13 C14 C15 1.4(17)
C13 C14 C15 C16 -0.6(18)
C14 C15 C16 N2 -1.4(18)
C14 C15 C16 C17 179.6(11)
C12 N2 C16 C15 2.7(16)
Ir1 N2 C16 C15 -175.8(9)
C12 N2 C16 C17 -178.2(9)
Ir1 N2 C16 C17 3.4(11)
C15 C16 C17 C18 -5.0(19)
N2 C16 C17 C18 176.0(11)
C15 C16 C17 C22 177.5(12)
N2 C16 C17 C22 -1.6(14)
C22 C17 C18 F4 177.1(11)
C16 C17 C18 F4 -0.5(19)
C22 C17 C18 C19 3(2)
C16 C17 C18 C19 -174.7(13)
F4 C18 C19 C20 -178.4(14)
C17 C18 C19 C20 -4(2)
C18 C19 C20 F3 -179.7(14)
C18 C19 C20 C21 2(3)
F3 C20 C21 C22 -177.3(14)
C19 C20 C21 C22 1(3)
C20 C21 C22 C17 -2(2)
C20 C21 C22 Ir1 176.6(12)
C18 C17 C22 C21 0.3(18)
C16 C17 C22 C21 177.9(11)
C18 C17 C22 Ir1 -178.6(9)
C16 C17 C22 Ir1 -0.9(13)
C11 Ir1 C22 C21 -80.1(12)
N1 Ir1 C22 C21 -1.2(12)
N2 Ir1 C22 C21 -176.7(12)
N3 Ir1 C22 C21 120(6)
N5 Ir1 C22 C21 99.3(12)
C11 Ir1 C22 C17 98.7(8)
N1 Ir1 C22 C17 177.6(8)
N2 Ir1 C22 C17 2.1(8)
N3 Ir1 C22 C17 -62(7)
N5 Ir1 C22 C17 -82.0(8)
C11 Ir1 N3 C23 12.1(11)
C22 Ir1 N3 C23 172(6)
N1 Ir1 N3 C23 -66.6(10)
N2 Ir1 N3 C23 109.1(10)
N5 Ir1 N3 C23 -167.1(10)
C11 Ir1 N3 C26 -176.3(8)
C22 Ir1 N3 C26 -16(7)
N1 Ir1 N3 C26 104.9(8)
N2 Ir1 N3 C26 -79.4(7)
N5 Ir1 N3 C26 4.4(7)
C26 N3 C23 C24 5.0(16)
Ir1 N3 C23 C24 176.3(9)
N3 C23 C24 C25 0.1(19)
C23 C24 C25 N4 -3(2)
C24 C25 N4 C26 1.2(18)
C24 C25 N4 Pt1 -179.3(10)
C38 Pt1 N4 C26 -7(11)
C31 Pt1 N4 C26 173.8(8)
N6 Pt1 N4 C26 -6.2(7)
C38 Pt1 N4 C25 174(11)
C31 Pt1 N4 C25 -5.7(11)
N6 Pt1 N4 C25 174.2(11)
C25 N4 C26 N3 4.6(16)
Pt1 N4 C26 N3 -175.0(8)
C25 N4 C26 C27 -174.0(10)
Pt1 N4 C26 C27 6.4(12)
C23 N3 C26 N4 -7.8(16)
Ir1 N3 C26 N4 179.6(8)
C23 N3 C26 C27 170.9(10)
Ir1 N3 C26 C27 -1.8(11)
N4 C26 C27 N5 174.5(9)
N3 C26 C27 N5 -4.3(14)
N4 C26 C27 N6 -1.9(14)
N3 C26 C27 N6 179.4(9)
N5 C27 N6 C30 -0.4(16)
C26 C27 N6 C30 175.5(10)
N5 C27 N6 Pt1 -179.4(9)
C26 C27 N6 Pt1 -3.5(11)
C38 Pt1 N6 C30 6.3(11)
C31 Pt1 N6 C30 -173(3)
N4 Pt1 N6 C30 -173.7(11)
C38 Pt1 N6 C27 -174.9(8)
C31 Pt1 N6 C27 6(4)
N4 Pt1 N6 C27 5.1(7)
C27 N6 C30 C29 -0.7(17)
Pt1 N6 C30 C29 178.1(9)
N6 C30 C29 C28 0.1(19)
C30 C29 C28 N5 1.5(19)
N6 C27 N5 C28 1.9(17)
C26 C27 N5 C28 -174.0(10)
N6 C27 N5 Ir1 -176.1(8)
C26 C27 N5 Ir1 8.0(12)
C29 C28 N5 C27 -2.4(17)
C29 C28 N5 Ir1 175.3(9)
C11 Ir1 N5 C27 -14(4)
C22 Ir1 N5 C27 172.0(8)
N1 Ir1 N5 C27 -90.5(8)
N2 Ir1 N5 C27 91.8(8)
N3 Ir1 N5 C27 -6.8(7)
C11 Ir1 N5 C28 168(4)
C22 Ir1 N5 C28 -5.7(11)
N1 Ir1 N5 C28 91.8(10)
N2 Ir1 N5 C28 -85.9(10)
N3 Ir1 N5 C28 175.5(11)
C38 Pt1 C31 C32 -93.6(10)
N4 Pt1 C31 C32 86.4(9)
N6 Pt1 C31 C32 86(4)
C38 Pt1 C31 C36 96.1(9)
N4 Pt1 C31 C36 -84.0(9)
N6 Pt1 C31 C36 -84(4)
C36 C31 C32 C33 -1.8(17)
Pt1 C31 C32 C33 -172.5(9)
C31 C32 C33 C34 0.5(19)
C32 C33 C34 C35 0.7(19)
C32 C33 C34 C37 179.3(13)
C33 C34 C35 C36 -0.5(19)
C37 C34 C35 C36 -179.1(13)
C32 C31 C36 C35 2.0(16)
Pt1 C31 C36 C35 172.9(9)
C34 C35 C36 C31 -0.9(19)
C31 Pt1 C38 C39 76.6(10)
N4 Pt1 C38 C39 -103(11)
N6 Pt1 C38 C39 -103.3(10)
C31 Pt1 C38 C43 -103.9(9)
N4 Pt1 C38 C43 77(11)
N6 Pt1 C38 C43 76.1(9)
C43 C38 C39 C40 0.7(18)
Pt1 C38 C39 C40 -179.8(10)
C38 C39 C40 C41 0(2)
C39 C40 C41 C42 0.0(18)
C39 C40 C41 C44 179.0(12)
C40 C41 C42 C43 -0.3(16)
C44 C41 C42 C43 -179.3(11)
C41 C42 C43 C38 0.9(17)
C39 C38 C43 C42 -1.1(16)
Pt1 C38 C43 C42 179.5(8)
F10 P1 F5 F14 179.7(18)
F9 P1 F5 F14 77.6(12)
F8 P1 F5 F14 -82.1(12)
F12 P1 F5 F14 -143.8(13)
F6 P1 F5 F14 -12(2)
F11 P1 F5 F14 143.5(13)
F10 P1 F8 F12 69.6(12)
F9 P1 F8 F12 172(3)
F5 P1 F8 F12 -73.4(12)
F6 P1 F8 F12 145.9(13)
F14 P1 F8 F12 -139.2(13)
F11 P1 F8 F12 -6.4(17)
F10 P1 F12 F8 -102.3(13)
F9 P1 F12 F8 -175.4(17)
F5 P1 F12 F8 99.8(13)
F6 P1 F12 F8 -42.9(16)
F14 P1 F12 F8 56.1(16)
F11 P1 F12 F8 175.0(14)
F10 P1 F14 F5 -180(2)
F9 P1 F14 F5 -101.4(13)
F8 P1 F14 F5 95.4(13)
F12 P1 F14 F5 47.2(16)
F6 P1 F14 F5 172.1(13)
F11 P1 F14 F5 -43.4(15)
C47 C46 C50 C48 176(16)
C51 C48 C50 C46 21(100)
C50 C48 C51 C49 93(100)
